data_1528886
loop_
_publ_author_name
'Sinclair, W.'
'Eggleton, R.A.'

_publ_section_title
;
 Structure refinement of zirkelite from Kaiserstuhl, West Germany
;
_journal_name_full 'American Mineralogist'
_journal_page_first 615
_journal_page_last 620
_journal_volume 67
_journal_year 1982
_chemical_formula_sum 'Ca0.87 Fe0.455 Nb0.49 O7 Th0.13 Ti0.905 Tl0.15 Zr'
_chemical_name_systematic
;
(Ca0.87 Th0.13) (Zr0.85 Tl0.15) (Fe0.33 Ti0.17) (Ti0.36 Nb0.14) (Fe0.125 
Ti0.375 Nb0.35 Zr0.15) O7
;
_space_group_IT_number 15
_symmetry_space_group_name_Hall '-C 2yc'
_symmetry_space_group_name_H-M 'C 1 2/c 1'
_cell_angle_alpha 90
_cell_angle_beta 100.33
_cell_angle_gamma 90
_cell_formula_units_Z 8
_cell_length_a 12.431
_cell_length_b 7.224
_cell_length_c 11.483
_cell_volume 1014.477
_citation_journal_id_ASTM AMMIAY
_cod_data_source_file Sinclair_AMMIAY_1982_487.cif
_cod_data_source_block Ca0.87Fe0.455Nb0.49O7Th0.13Ti0.905Tl0.15Zr1
_cod_original_formula_sum 'Ca0.87 Fe0.455 Nb0.49 O7 Th0.13 Ti0.905 Tl0.15 Zr1'
_cod_database_code 1528886

loop_
_symmetry_equiv_pos_as_xyz
x,y,z
-x,y,-z+1/2
-x,-y,-z
x,-y,z-1/2
x+1/2,y+1/2,z
-x+1/2,y+1/2,-z+1/2
-x+1/2,-y+1/2,-z
x+1/2,-y+1/2,z-1/2

loop_
_atom_site_label
_atom_site_type_symbol
_atom_site_fract_x
_atom_site_fract_y
_atom_site_fract_z
_atom_site_occupancy
_atom_site_U_iso_or_equiv
O5 O-2 0.7121 0.17 0.5821 1 0.0
Ti3 Ti+4 0 0.1279 0.25 0.72 0.0
Nb1 Nb+5 0.25 0.1252 0.745 0.35 0.0
O2 O-2 0.4693 0.1373 0.0891 1 0.0
Nb2 Nb+5 0 0.1279 0.25 0.28 0.0
Zr1 Zr+4 0.121 0.2161 -0.0239 0.85 0.0
O3 O-2 0.207 0.0857 0.5687 1 0.0
O7 O-2 0.1086 0.0653 0.7917 1 0.0
Ca1 Ca+2 0.3752 0.1245 0.4971 0.87 0.0
Ti1 Ti+4 0.25 0.1252 0.745 0.375 0.0
Zr2 Zr+4 0.25 0.1252 0.745 0.15 0.0
Ti2 Ti+4 0.4788 0.0892 0.2509 0.17 0.0
Fe1 Fe+2 0.25 0.1252 0.745 0.125 0.0
O1 O-2 0.3087 0.1243 0.2864 1 0.0
Fe2 Fe+2 0.4788 0.0892 0.2509 0.33 0.0
O6 O-2 -0.0024 0.1157 0.4189 1 0.0
Th1 Th+4 0.3752 0.1245 0.4971 0.13 0.0
O4 O-2 0.3957 0.1665 0.7151 1 0.0
Tl1 Tl+3 0.121 0.2161 -0.0239 0.15 0.0
